data_4062705
_journal_name_full Organometallics
_journal_paper_doi 10.1021/om049523w
_journal_year 2004
_chemical_absolute_configuration an
_chemical_formula_moiety 'C14 H12 Br Fe O5, B F4'
_chemical_formula_sum 'C14 H12 B Br F4 Fe O5'
_chemical_formula_weight 482.81
_space_group_IT_number 19
_symmetry_cell_setting orthorhombic
_symmetry_space_group_name_Hall 'P 2ac 2ab'
_symmetry_space_group_name_H-M 'P 21 21 21'
_cell_angle_alpha 90.00
_cell_angle_beta 90.00
_cell_angle_gamma 90.00
_cell_formula_units_Z 4
_cell_length_a 6.6123(4)
_cell_length_b 12.2114(7)
_cell_length_c 21.4058(12)
_cell_measurement_temperature 115(2)
_cell_volume 1728.42(17)
_diffrn_ambient_temperature 115(2)
_exptl_crystal_density_diffrn 1.855
_cod_depositor_comments
;
The following automatic conversions were performed:
'_symmetry_cell_setting' value 'Orthorhombic' changed to 'orthorhombic'
according to '/home/saulius/struct/CIF-dictionaries/cif_core.dic'
dictionary named 'cif_core.dic' version 2.4.1 from 2010-06-29.

Automatic conversion script
Id: cif_fix_enum 1527 2010-12-29 10:47:43Z saulius 
;
_cod_database_code 4062705

loop_
_symmetry_equiv_pos_as_xyz
'x, y, z'
'-x+1/2, -y, z+1/2'
'-x, y+1/2, -z+1/2'
'x+1/2, -y+1/2, -z'

loop_
_atom_site_label
_atom_site_type_symbol
_atom_site_fract_x
_atom_site_fract_y
_atom_site_fract_z
_atom_site_U_iso_or_equiv
_atom_site_adp_type
_atom_site_occupancy
_atom_site_symmetry_multiplicity
_atom_site_calc_flag
_atom_site_refinement_flags
_atom_site_disorder_assembly
_atom_site_disorder_group
Br1 Br 1.33888(3) 0.177969(16) 0.975358(8) 0.02238(5) Uani 1 1 d . . .
Fe1 Fe 0.94293(4) 0.44453(2) 0.850126(12) 0.02173(6) Uani 1 1 d . . .
O4 O 0.8386(2) 0.19241(11) 0.86377(5) 0.0217(3) Uani 1 1 d . . .
O3 O 1.07302(19) 0.31513(12) 0.88939(5) 0.0222(3) Uani 1 1 d . . .
C9 C 1.1066(3) 0.13844(16) 0.93062(7) 0.0187(4) Uani 1 1 d . . .
C6 C 0.6896(3) 0.41996(18) 0.87773(9) 0.0293(4) Uani 1 1 d . . .
O1 O 0.5268(2) 0.40854(14) 0.89276(8) 0.0424(4) Uani 1 1 d . . .
O5 O 1.1225(2) -0.03694(11) 0.97092(6) 0.0274(3) Uani 1 1 d . . .
O2 O 1.0514(3) 0.58400(14) 0.95668(7) 0.0409(4) Uani 1 1 d . . .
C11 C 0.8447(3) 0.01075(16) 0.90178(8) 0.0241(4) Uani 1 1 d . . .
H11 H 0.7867 -0.0603 0.9037 0.029 Uiso 1 1 calc R . .
C1 C 1.0684(4) 0.3955(2) 0.76327(9) 0.0436(6) Uani 1 1 d . . .
H1 H 1.1295 0.3225 0.7539 0.052 Uiso 1 1 calc R . .
C10 C 1.0266(3) 0.03426(16) 0.93490(8) 0.0216(4) Uani 1 1 d . . .
C14 C 1.0480(3) -0.14788(16) 0.97495(11) 0.0348(4) Uani 1 1 d . . .
H14A H 0.9126 -0.1477 0.9935 0.052 Uiso 1 1 calc R . .
H14B H 1.1394 -0.1915 1.0011 0.052 Uiso 1 1 calc R . .
H14C H 1.0416 -0.1798 0.9330 0.052 Uiso 1 1 calc R . .
C7 C 1.0099(3) 0.52828(18) 0.91665(9) 0.0277(4) Uani 1 1 d . . .
C13 C 0.5644(3) 0.08336(19) 0.83201(9) 0.0306(5) Uani 1 1 d . . .
H13A H 0.5130 0.0081 0.8334 0.046 Uiso 1 1 calc R . .
H13B H 0.5893 0.1045 0.7885 0.046 Uiso 1 1 calc R . .
H13C H 0.4644 0.1330 0.8505 0.046 Uiso 1 1 calc R . .
C8 C 1.0125(3) 0.21953(16) 0.89488(7) 0.0195(4) Uani 1 1 d . . .
C12 C 0.7557(3) 0.09013(17) 0.86780(8) 0.0240(4) Uani 1 1 d . . .
C3 C 1.0313(4) 0.5734(2) 0.79377(9) 0.0384(5) Uani 1 1 d . . .
H3 H 1.0626 0.6495 0.8080 0.046 Uiso 1 1 calc R . .
C5 C 0.8631(4) 0.4240(2) 0.75573(9) 0.0393(6) Uani 1 1 d . . .
H5 H 0.7539 0.3751 0.7394 0.047 Uiso 1 1 calc R . .
C4 C 0.8394(4) 0.5341(2) 0.77457(9) 0.0348(5) Uani 1 1 d . . .
H4 H 0.7113 0.5776 0.7729 0.042 Uiso 1 1 calc R . .
C2 C 1.1715(4) 0.4869(2) 0.78763(10) 0.0413(6) Uani 1 1 d . . .
H2 H 1.3192 0.4907 0.7973 0.050 Uiso 1 1 calc R . .
F2 F 0.5776(3) 0.33133(15) 0.62372(7) 0.0681(5) Uani 1 1 d . . .
F1 F 0.4744(3) 0.26356(16) 0.71490(6) 0.0664(5) Uani 1 1 d . . .
F3 F 0.2734(2) 0.25035(14) 0.63163(7) 0.0585(4) Uani 1 1 d . . .
F4 F 0.5544(3) 0.14908(14) 0.63791(10) 0.0807(6) Uani 1 1 d . . .
B1 B 0.4714(4) 0.2486(2) 0.65132(12) 0.0339(5) Uani 1 1 d . . .

loop_
_atom_site_aniso_label
_atom_site_aniso_U_11
_atom_site_aniso_U_22
_atom_site_aniso_U_33
_atom_site_aniso_U_23
_atom_site_aniso_U_13
_atom_site_aniso_U_12
Br1 0.02094(8) 0.02466(9) 0.02152(7) 0.00027(8) -0.00521(7) -0.00218(7)
Fe1 0.01907(13) 0.02281(15) 0.02330(12) 0.00571(11) -0.00338(10) -0.00274(11)
O4 0.0192(6) 0.0242(7) 0.0218(5) -0.0008(5) -0.0027(5) -0.0011(6)
O3 0.0200(6) 0.0219(7) 0.0247(6) 0.0036(6) -0.0027(5) -0.0023(6)
C9 0.0171(9) 0.0215(10) 0.0176(7) -0.0045(7) -0.0002(6) -0.0012(7)
C6 0.0252(11) 0.0255(11) 0.0370(10) 0.0112(9) -0.0066(8) -0.0011(8)
O1 0.0216(8) 0.0462(11) 0.0593(10) 0.0236(8) -0.0014(7) -0.0034(7)
O5 0.0292(7) 0.0188(7) 0.0343(6) 0.0021(6) -0.0037(6) -0.0001(5)
O2 0.0511(10) 0.0336(10) 0.0380(8) -0.0046(7) 0.0001(7) -0.0118(8)
C11 0.0225(9) 0.0227(10) 0.0272(8) -0.0053(7) 0.0022(8) -0.0047(8)
C1 0.0570(16) 0.0509(17) 0.0228(10) 0.0094(10) 0.0096(10) 0.0157(13)
C10 0.0221(9) 0.0220(10) 0.0206(8) -0.0028(7) 0.0033(7) 0.0007(7)
C14 0.0379(11) 0.0184(10) 0.0481(11) 0.0037(9) -0.0018(11) -0.0023(8)
C7 0.0284(11) 0.0243(11) 0.0306(10) 0.0061(8) 0.0014(8) -0.0045(8)
C13 0.0217(10) 0.0430(14) 0.0271(9) -0.0064(9) -0.0029(8) -0.0038(9)
C8 0.0174(9) 0.0261(10) 0.0150(7) -0.0039(7) 0.0020(6) -0.0014(7)
C12 0.0218(9) 0.0284(11) 0.0219(8) -0.0078(7) 0.0021(7) -0.0053(8)
C3 0.0442(14) 0.0383(14) 0.0327(10) 0.0198(10) -0.0080(10) -0.0106(11)
C5 0.0438(14) 0.0496(16) 0.0246(9) 0.0037(10) -0.0073(10) -0.0070(12)
C4 0.0326(11) 0.0427(14) 0.0290(9) 0.0133(9) -0.0079(9) 0.0049(11)
C2 0.0274(11) 0.0647(18) 0.0318(10) 0.0250(11) 0.0024(10) -0.0042(12)
F2 0.0790(12) 0.0538(12) 0.0713(10) 0.0132(9) 0.0273(9) -0.0105(9)
F1 0.0623(11) 0.1019(16) 0.0349(7) 0.0025(8) -0.0081(7) -0.0213(10)
F3 0.0485(9) 0.0529(11) 0.0743(11) 0.0028(8) -0.0284(8) 0.0118(7)
F4 0.0683(12) 0.0410(11) 0.1328(15) -0.0137(11) -0.0072(12) 0.0283(9)
B1 0.0394(14) 0.0265(13) 0.0359(12) 0.0014(11) -0.0041(11) 0.0073(10)

loop_
_geom_bond_atom_site_label_1
_geom_bond_atom_site_label_2
_geom_bond_distance
_geom_bond_site_symmetry_2
_geom_bond_publ_flag
Br1 C9 1.8733(17) . ?
Fe1 C6 1.801(2) . ?
Fe1 C7 1.808(2) . ?
Fe1 O3 1.9857(14) . ?
Fe1 C3 2.067(2) . ?
Fe1 C4 2.069(2) . ?
Fe1 C2 2.083(2) . ?
Fe1 C5 2.103(2) . ?
Fe1 C1 2.122(2) . ?
O4 C12 1.367(2) . ?
O4 C8 1.369(2) . ?
O3 C8 1.240(2) . ?
C9 C10 1.381(3) . ?
C9 C8 1.398(3) . ?
C6 O1 1.132(3) . ?
O5 C10 1.324(2) . ?
O5 C14 1.444(2) . ?
O2 C7 1.128(2) . ?
C11 C12 1.347(3) . ?
C11 C10 1.425(3) . ?
C11 H11 0.9500 . ?
C1 C2 1.407(4) . ?
C1 C5 1.410(4) . ?
C1 H1 1.0000 . ?
C14 H14A 0.9800 . ?
C14 H14B 0.9800 . ?
C14 H14C 0.9800 . ?
C13 C12 1.481(3) . ?
C13 H13A 0.9800 . ?
C13 H13B 0.9800 . ?
C13 H13C 0.9800 . ?
C3 C2 1.412(4) . ?
C3 C4 1.417(3) . ?
C3 H3 1.0000 . ?
C5 C4 1.413(4) . ?
C5 H5 1.0000 . ?
C4 H4 1.0000 . ?
C2 H2 1.0000 . ?
F2 B1 1.365(3) . ?
F1 B1 1.373(3) . ?
F3 B1 1.376(3) . ?
F4 B1 1.364(3) . ?
